data_2004158
loop_
_publ_author_name
'Chadha, R. K.'
'\"Osapay, G.'

_publ_section_title
;
 (<i>S</i>)-[1-(Benzyloxycarbonylamino)ethyl]phosphonic Acid
;
_journal_issue 11
_journal_name_full 'Acta Crystallographica Section C'
_journal_page_first 2340
_journal_page_last 2342
_journal_paper_doi 10.1107/S0108270195004355
_journal_volume 51
_journal_year 1995
_chemical_formula_sum 'C10 H14 N O5 P'
_chemical_formula_weight 259.2
_space_group_IT_number 4
_symmetry_cell_setting monoclinic
_symmetry_space_group_name_Hall 'P 2yb'
_symmetry_space_group_name_H-M 'P 1 21 1'
_atom_type_scat_source 'Cromer & Waber (1974)'
_cell_angle_alpha 90
_cell_angle_beta 93.62(1)
_cell_angle_gamma 90
_cell_formula_units_Z 2
_cell_length_a 4.845(1)
_cell_length_b 5.517(1)
_cell_length_c 23.033(3)
_cell_measurement_reflns_used 25
_cell_measurement_temperature 296
_cell_measurement_theta_max 40
_cell_measurement_theta_min 25
_cell_volume 614.44(19)
_diffrn_measurement_device 'Rigaku AFC6S'
_diffrn_measurement_method 2\q--\q
_diffrn_radiation_type CuK\a
_diffrn_radiation_wavelength 1.54178
_diffrn_reflns_av_R_equivalents 0.0145
_diffrn_reflns_limit_h_max 5
_diffrn_reflns_limit_h_min 0
_diffrn_reflns_limit_k_max 6
_diffrn_reflns_limit_k_min 0
_diffrn_reflns_limit_l_max 25
_diffrn_reflns_limit_l_min -25
_diffrn_reflns_number 1196
_diffrn_reflns_theta_max 60.0
_diffrn_standards_decay_% 'not significant'
_diffrn_standards_interval_count 100
_diffrn_standards_number 3
_exptl_absorpt_coefficient_mu 2.103
_exptl_absorpt_correction_T_max 0.99
_exptl_absorpt_correction_T_min 0.91
_exptl_absorpt_correction_type '\y scan'
_exptl_crystal_colour colourless
_exptl_crystal_density_diffrn 1.402
_exptl_crystal_description plate
_exptl_crystal_size_max 0.33
_exptl_crystal_size_mid 0.16
_exptl_crystal_size_min 0.08
_refine_diff_density_max 0.37
_refine_diff_density_min -0.22
_refine_ls_extinction_method none
_refine_ls_goodness_of_fit_obs 1.68
_refine_ls_hydrogen_treatment 'H atoms: see text'
_refine_ls_number_parameters 153
_refine_ls_number_reflns 933
_refine_ls_R_factor_obs 0.045
_refine_ls_shift/esd_max 0.012
_refine_ls_structure_factor_coef F
_refine_ls_weighting_details 'w = 1/[\s^2^(F)+0.001F^2^]'
_refine_ls_weighting_scheme calc
_refine_ls_wR_factor_obs 0.061
_reflns_number_observed 933
_reflns_number_total 1031
_reflns_observed_criterion F>4.0\s(F)
_cod_data_source_file md1002.cif
_cod_data_source_block md1002a
_cod_depositor_comments
;
The following automatic conversions were performed:

'_refine_ls_weighting_scheme' value '1/[\s^2^(F)+0.001F^2^]' was
changed to 'calc'. New tag '_refine_ls_weighting_details' was
created. The value of the new tag was set to 'w =
1/[\s^2^(F)+0.001F^2^]'.

Automatic conversion script
Id: cif_fix_values 3143 2015-03-26 13:38:13Z robertas 
;
_cod_original_cell_volume 614.4(2)
_cod_original_sg_symbol_Hall 'P 2y1'
_cod_original_sg_symbol_H-M 'P 21'
_cod_database_code 2004158

loop_
_symmetry_equiv_pos_as_xyz
x,y,z
-x,y+1/2,-z

loop_
_atom_site_label
_atom_site_fract_x
_atom_site_fract_y
_atom_site_fract_z
_atom_site_U_iso_or_equiv
P(1) .1266(2) .3614 .9225(1) .036(1)
O(1) .0129(7) .0843(11) .7373(2) .067(2)
O(2) .3823(7) .2891(13) .7756(2) .086(2)
O(3) -.1247(7) .2545(8) .9448(2) .045(1)
O(4) .3467(7) .1709(9) .9115(2) .050(1)
O(5) .2731(7) .5568(9) .9619(2) .057(1)
N(1) -.0410(7) .3397(12) .8094(2) .042(1)
C(1) -.1506(21) -.3452(20) .6634(4) .101(4)
C(2) -.3073(25) -.4540(22) .6185(6) .136(6)
C(3) -.2975(23) -.3643(32) .5636(5) .137(7)
C(4) -.1363(26) -.1867(32) .5530(4) .133(6)
C(5) .0079(20) -.0794(19) .5961(3) .102(4)
C(6) .0147(13) -.1538(19) .6519(3) .068(2)
C(7) .1891(15) -.0373(27) .6981(4) .124(5)
C(8) .1413(11) .2399(14) .7746(2) .056(2)
C(9) .0418(9) .5163(11) .8532(2) .040(2)
C(10) -.1760(12) .7112(12) .8593(3) .055(2)
H(4A) .4672 .2306 .8925 .080
H(5A) .1720 .5961 .9876 .080
H(1A) -.2301 .2868 .8062 .080
H(1B) -.1671 -.4006 .7025 .080
H(2A) -.4163 -.5960 .6247 .080
H(3B) -.4147 -.4260 .5318 .080
H(4B) -.1088 -.1330 .5141 .080
H(5B) .1057 .0672 .5882 .080
H(7A) .3147 .0750 .6820 .080
H(7B) .2922 -.1587 .7201 .080
H(9A) .2015 .6003 .8408 .080
H(10A) -.1134 .8282 .8880 .080
H(10B) -.3432 .6367 .8707 .080
H(10C) -.2109 .7907 .8225 .080

loop_
_geom_angle_atom_site_label_1
_geom_angle_atom_site_label_2
_geom_angle_atom_site_label_3
_geom_angle
_geom_angle_publ_flag
O(3) P(1) O(4) 112.5(2) yes
O(4) P(1) O(5) 106.0(2) yes
O(4) P(1) C(9) 107.3(2) yes
C(7) O(1) C(8) 115.4(5) yes
C(2) C(1) C(6) 119.6(9) yes
C(2) C(3) C(4) 120.7(12) yes
C(4) C(5) C(6) 124.2(10) yes
C(1) C(6) C(7) 121.2(7) yes
O(1) C(7) C(6) 108.7(6) yes
O(1) C(8) N(1) 110.4(5) yes
P(1) C(9) N(1) 109.4(4) yes
N(1) C(9) C(10) 112.3(4) yes
O(3) P(1) O(5) 115.5(2) yes
O(3) P(1) C(9) 110.2(2) yes
O(5) P(1) C(9) 104.8(2) yes
C(8) N(1) C(9) 122.0(4) yes
C(1) C(2) C(3) 119.2(12) yes
C(3) C(4) C(5) 119.8(10) yes
C(1) C(6) C(5) 116.2(8) yes
C(5) C(6) C(7) 122.6(9) yes
O(1) C(8) O(2) 124.8(6) yes
O(2) C(8) N(1) 124.8(6) yes
P(1) C(9) C(10) 111.6(4) yes

loop_
_geom_bond_atom_site_label_1
_geom_bond_atom_site_label_2
_geom_bond_distance
_geom_bond_publ_flag
P(1) O(3) 1.474(4) yes
P(1) O(5) 1.552(4) yes
O(1) C(7) 1.445(11) yes
O(2) C(8) 1.197(7) yes
N(1) C(9) 1.441(7) yes
C(1) C(6) 1.361(14) yes
C(3) C(4) 1.29(2) yes
C(5) C(6) 1.349(10) yes
C(9) C(10) 1.519(8) yes
P(1) O(4) 1.529(4) yes
P(1) C(9) 1.834(5) yes
O(1) C(8) 1.339(8) yes
N(1) C(8) 1.347(7) yes
C(1) C(2) 1.380(16) yes
C(2) C(3) 1.361(19) yes
C(4) C(5) 1.318(15) yes
C(6) C(7) 1.465(12) yes

loop_
_geom_torsion_atom_site_label_1
_geom_torsion_atom_site_label_2
_geom_torsion_atom_site_label_3
_geom_torsion_atom_site_label_4
_geom_torsion
_geom_torsion_publ_flag
C(8) O(1) C(7) C(6) -166.6 yes
C(7) O(1) C(8) O(2) 3.1 yes
C(7) O(1) C(8) N(1) -179.1 yes
C(9) N(1) C(8) O(1) -179.2 yes
C(9) N(1) C(8) O(2) -1.4 yes
O(3) P(1) C(9) N(1) -67.4 yes
O(3) P(1) C(9) C(10) 57.5 yes
O(4) P(1) C(9) N(1) 55.3 yes
O(4) P(1) C(9) C(10) -179.8 yes
O(5) P(1) C(9) N(1) 167.7 yes
O(5) P(1) C(9) C(10) -67.4 yes
C(8) N(1) C(9) P(1) -92.3 yes
C(8) N(1) C(9) C(10) 143.2 yes
O(3) P(1) O(4) H(4A) 167.2 no
O(5) P(1) O(4) H(4A) -65.6 no
C(9) P(1) O(4) H(4A) 45.9 no
O(3) P(1) O(5) H(5A) -11.6 no
O(4) P(1) O(5) H(5A) -136.9 no
C(9) P(1) O(5) H(5A) 109.8 no
H(1A) N(1) C(8) O(1) 3.6 no
H(1A) N(1) C(8) O(2) -178.6 no
O(3) P(1) C(9) H(9A) 173.9 no
O(4) P(1) C(9) H(9A) -63.4 no
O(5) P(1) C(9) H(9A) 49.0 no
H(1A) N(1) C(9) P(1) 84.9 no
H(1A) N(1) C(9) H(9A) -155.3 no
H(1A) N(1) C(9) C(10) -39.6 no
C(8) N(1) C(9) H(9A) 27.5 no
